data_4030355
loop_
_publ_author_name
'Herdtweck, E.'
'Kummer, S.'
'Babel, D.'

_publ_section_title
;
 Cation-deficient perovskites Ba2A(I)M2(II)F9 (M(II) = Fe, Co, Ni, Zn) and
 their hexagonal layer structure
;
_journal_name_full 'European Journal of Solid State and Inorganic Chemistry'
_journal_page_first 959
_journal_page_last 969
_journal_volume 28
_journal_year 1991
_chemical_formula_sum 'Ba2 Cs F9 Zn2'
_chemical_formula_weight 709.35
_space_group_IT_number 166
_symmetry_cell_setting trigonal
_symmetry_Int_Tables_number 166
_symmetry_space_group_name_Hall '-R 3 2"'
_symmetry_space_group_name_H-M 'R -3 m :H'
_cell_angle_alpha 90
_cell_angle_beta 90
_cell_angle_gamma 120
_cell_formula_units_Z 3
_cell_length_a 5.905(1)
_cell_length_b 5.905(1)
_cell_length_c 21.279(9)
_cell_volume 642.6(3)
_diffrn_ambient_temperature 293
_diffrn_radiation_probe x-ray
_diffrn_radiation_type MoK\a
_diffrn_radiation_wavelength 0.71069
_exptl_absorpt_coefficient_mu 18.891
_exptl_crystal_density_diffrn 5.499
_exptl_crystal_F_000 924
_refine_ls_number_reflns 338
_refine_ls_R_factor_gt 0.030
_refine_ls_wR_factor_gt 0.038
_cod_data_source_file EJSSIC-1991-28-959-969-6.cif
_cod_data_source_block Ba2CsZn2F9
_cod_original_cell_volume 642.6(4)
_cod_original_sg_symbol_H-M 'R -3 m'
_cod_database_code 4030355

loop_
_symmetry_equiv_pos_site_id
_symmetry_equiv_pos_as_xyz
1 x,y,z
2 -y,x-y,z
3 -x+y,-x,z
4 y,x,-z
5 -x,-x+y,-z
6 x-y,-y,-z
7 -x,-y,-z
8 y,-x+y,-z
9 x-y,x,-z
10 -y,-x,z
11 x,x-y,z
12 -x+y,y,z
13 1/3+x,2/3+y,2/3+z
14 1/3-y,2/3+x-y,2/3+z
15 1/3-x+y,2/3-x,2/3+z
16 1/3+y,2/3+x,2/3-z
17 1/3-x,2/3-x+y,2/3-z
18 1/3+x-y,2/3-y,2/3-z
19 1/3-x,2/3-y,2/3-z
20 1/3+y,2/3-x+y,2/3-z
21 1/3+x-y,2/3+x,2/3-z
22 1/3-y,2/3-x,2/3+z
23 1/3+x,2/3+x-y,2/3+z
24 1/3-x+y,2/3+y,2/3+z
25 2/3+x,1/3+y,1/3+z
26 2/3-y,1/3+x-y,1/3+z
27 2/3-x+y,1/3-x,1/3+z
28 2/3+y,1/3+x,1/3-z
29 2/3-x,1/3-x+y,1/3-z
30 2/3+x-y,1/3-y,1/3-z
31 2/3-x,1/3-y,1/3-z
32 2/3+y,1/3-x+y,1/3-z
33 2/3+x-y,1/3+x,1/3-z
34 2/3-y,1/3-x,1/3+z
35 2/3+x,1/3+x-y,1/3+z
36 2/3-x+y,1/3+y,1/3+z

loop_
_atom_site_aniso_label
_atom_site_aniso_U_11
_atom_site_aniso_U_22
_atom_site_aniso_U_33
_atom_site_aniso_U_23
_atom_site_aniso_U_13
_atom_site_aniso_U_12
Zn 0.0116(4) 0.0116(4) 0.0141(6) 0.0000 0.0000 0.0058(2)
F1 0.035(4) 0.026(4) 0.024(4) 0.010(3) 0.0052(16) 0.013(2)
F2 0.039(3) 0.039(3) 0.021(3) 0.0009(10) -0.0009(10) 0.032(3)
Ba2 0.0147(3) 0.0147(3) 0.0127(4) 0.0000 0.0000 0.0074(2)
Cs 0.0147(3) 0.0147(3) 0.0127(4) 0.0000 0.0000 0.0074(2)
Ba1 0.0117(3) 0.0117(3) 0.0103(5) 0.0000 0.0000 0.0059(2)

loop_
_atom_site_label
_atom_site_type_symbol
_atom_site_thermal_displace_type
_atom_site_fract_x
_atom_site_fract_y
_atom_site_fract_z
_atom_site_occupancy
_atom_site_U_iso_or_equiv
Zn Zn Uani 0.00000 0.00000 0.39310(10) 1.000 0.0124(3)
F1 F Uani 0.50000 0.00000 0.00000 1.000 0.029(2)
F2 F Uani 0.1641(6) -0.1641(6) 0.1028(2) 1.000 0.0274(17)
Ba2 Ba Uani 0.00000 0.00000 0.21088(4) 0.500 0.0140(2)
Cs Cs Uani 0.00000 0.00000 0.21088(4) 0.500 0.0140(2)
Ba1 Ba Uani 0.00000 0.00000 0.00000 1.000 0.0112(2)

loop_
_atom_type_symbol
_atom_type_description
_atom_type_scat_dispersion_real
_atom_type_scat_dispersion_imag
_atom_type_scat_source
Ba Ba -0.3244 2.2819 ' International Tables Vol C Tables 4.2.6.8 and 6.1.1.4'
Cs Cs -0.3680 2.1192 ' International Tables Vol C Tables 4.2.6.8 and 6.1.1.4'
F F 0.0171 0.0103 ' International Tables Vol C Tables 4.2.6.8 and 6.1.1.4'
Zn Zn 0.2839 1.4301 ' International Tables Vol C Tables 4.2.6.8 and 6.1.1.4'

loop_
_geom_angle_atom_site_label_1
_geom_angle_atom_site_label_2
_geom_angle_atom_site_label_3
_geom_angle
_geom_angle_site_symmetry_1
_geom_angle_site_symmetry_3
_geom_angle_publ_flag
F1 Zn F2 85.71(11) 25_455 25_455 yes
F1 Zn F1 87.92(7) 25_455 26_445 yes
F1 Zn F2 171.13(16) 25_455 26_445 yes
F1 Zn F1 87.92(7) 25_455 27_555 yes
F1 Zn F2 85.71(11) 25_455 27_555 yes
F1 Zn F2 85.71(12) 26_445 25_455 yes
F2 Zn F2 99.93(18) 25_455 26_445 yes
F1 Zn F2 171.14(16) 27_555 25_455 yes
F2 Zn F2 99.93(18) 25_455 27_555 yes
F1 Zn F2 85.71(12) 26_445 26_445 yes
F1 Zn F1 87.92(7) 26_445 27_555 yes
F1 Zn F2 171.13(16) 26_445 27_555 yes
F1 Zn F2 85.70(12) 27_555 26_445 yes
F2 Zn F2 99.92(18) 26_445 27_555 yes
F1 Zn F2 85.70(13) 27_555 27_555 yes
Zn F1 Zn 180.00 13_544 28_555 yes

loop_
_geom_bond_atom_site_label_1
_geom_bond_atom_site_label_2
_geom_bond_distance
_geom_bond_site_symmetry_2
_geom_bond_publ_flag
Zn F1 2.1268(16) 25_455 yes
Zn F2 1.958(4) 25_455 yes
Zn F1 2.1268(16) 26_445 yes
Zn F2 1.958(4) 26_445 yes
Zn F1 2.1268(16) 27_555 yes
Zn F2 1.958(5) 27_555 yes
